data_2018130
loop_
_publ_author_name
'Szczesio, Ma\/lgorzata'
'Olczak, Andrzej'
'Go\/lka, Jolanta'
'Gobis, Katarzyna'
'Foks, Henryk'
'G\/l\'owka, Marek L.'

_publ_section_title
;
 Planarity of heteroaryldithiocarbazic acid derivatives showing
 tuberculostatic activity. III. Mono- and diesters of
 3-(pyrazin-2-ylcarbonyl)dithiocarbazic acid
;
_journal_coeditor_code GD3386
_journal_issue 7
_journal_name_full 'Acta Crystallographica Section C'
_journal_page_first o235
_journal_page_last o240
_journal_paper_doi 10.1107/S0108270111021767
_journal_volume 67
_journal_year 2011
_chemical_formula_iupac 'C9 H12 N4 O2 S2'
_chemical_formula_moiety 'C9 H12 N4 O2 S2'
_chemical_formula_sum 'C9 H12 N4 O2 S2'
_chemical_formula_weight 272.35
_chemical_name_systematic
;
<i>N</i>'-[bis(methylsulfanyl)methylidene]-6-methoxypyrazine-2-carbohydrazide
;
_space_group_IT_number 15
_symmetry_cell_setting monoclinic
_symmetry_space_group_name_Hall '-C 2yc'
_symmetry_space_group_name_H-M 'C 1 2/c 1'
_atom_sites_solution_hydrogens geom
_atom_sites_solution_primary direct
_atom_sites_solution_secondary difmap
_audit_creation_method SHELXL97
_cell_angle_alpha 90.00
_cell_angle_beta 115.430(2)
_cell_angle_gamma 90.00
_cell_formula_units_Z 8
_cell_length_a 23.111(2)
_cell_length_b 7.5812(7)
_cell_length_c 15.6547(14)
_cell_measurement_reflns_used 8658
_cell_measurement_temperature 270
_cell_measurement_theta_max 26.99
_cell_measurement_theta_min 2.70
_cell_volume 2477.1(4)
_computing_cell_refinement 'SAINT-Plus (Bruker, 2003)'
_computing_data_collection 'APEX2 (Bruker, 2002)'
_computing_data_reduction 'SAINT-Plus (Bruker, 2003)'
_computing_molecular_graphics
;
PLATON (Spek, 2009) and Mercury (Macrae <i>et al.</i>, 2008)
;
_computing_publication_material 'PLATON (Spek, 2009)'
_computing_structure_refinement 'SHELXTL (Sheldrick, 2008)'
_computing_structure_solution 'SHELXS97 (Sheldrick, 2008)'
_diffrn_ambient_temperature 270
_diffrn_measured_fraction_theta_full 0.987
_diffrn_measured_fraction_theta_max 0.987
_diffrn_measurement_device_type 'Bruker SMART APEX CCD area-detector'
_diffrn_measurement_method \w
_diffrn_radiation_monochromator graphite
_diffrn_radiation_source 'fine-focus sealed tube'
_diffrn_radiation_type MoK\a
_diffrn_radiation_wavelength 0.71073
_diffrn_reflns_av_R_equivalents 0.0427
_diffrn_reflns_av_sigmaI/netI 0.0206
_diffrn_reflns_limit_h_max 30
_diffrn_reflns_limit_h_min -30
_diffrn_reflns_limit_k_max 9
_diffrn_reflns_limit_k_min -10
_diffrn_reflns_limit_l_max 20
_diffrn_reflns_limit_l_min -20
_diffrn_reflns_number 27591
_diffrn_reflns_theta_full 28.32
_diffrn_reflns_theta_max 28.32
_diffrn_reflns_theta_min 1.95
_exptl_absorpt_coefficient_mu 0.426
_exptl_absorpt_correction_T_max 1
_exptl_absorpt_correction_T_min 0.516
_exptl_absorpt_correction_type multi-scan
_exptl_absorpt_process_details '(SADABS; Sheldrick, 2003)'
_exptl_crystal_colour colourless
_exptl_crystal_density_diffrn 1.461
_exptl_crystal_density_method 'not measured'
_exptl_crystal_description prisme
_exptl_crystal_F_000 1136
_exptl_crystal_size_max 0.5
_exptl_crystal_size_mid 0.2
_exptl_crystal_size_min 0.1
_refine_diff_density_max 0.409
_refine_diff_density_min -0.412
_refine_ls_extinction_method none
_refine_ls_goodness_of_fit_ref 1.027
_refine_ls_hydrogen_treatment constr
_refine_ls_matrix_type full
_refine_ls_number_parameters 157
_refine_ls_number_reflns 3051
_refine_ls_number_restraints 0
_refine_ls_restrained_S_all 1.027
_refine_ls_R_factor_all 0.0560
_refine_ls_R_factor_gt 0.0425
_refine_ls_shift/su_max 0.000
_refine_ls_shift/su_mean 0.000
_refine_ls_structure_factor_coef Fsqd
_refine_ls_weighting_details 'calc w = 1/[\s^2^(Fo^2^)+(0.0720P)^2^+1.1533P] where P=(Fo^2^+2Fc^2^)/3'
_refine_ls_weighting_scheme calc
_refine_ls_wR_factor_gt 0.1144
_refine_ls_wR_factor_ref 0.1257
_reflns_number_gt 2351
_reflns_number_total 3051
_reflns_threshold_expression I>2\s(I)
_cod_data_source_file gd3386.cif
_cod_data_source_block F2
_cod_original_sg_symbol_H-M 'C 2/c'
_cod_database_code 2018130
_cod_database_fobs_code 2018130

loop_
_symmetry_equiv_pos_as_xyz
'x, y, z'
'-x, y, -z+1/2'
'x+1/2, y+1/2, z'
'-x+1/2, y+1/2, -z+1/2'
'-x, -y, -z'
'x, -y, z-1/2'
'-x+1/2, -y+1/2, -z'
'x+1/2, -y+1/2, z-1/2'

loop_
_atom_site_type_symbol
_atom_site_label
_atom_site_fract_x
_atom_site_fract_y
_atom_site_fract_z
_atom_site_U_iso_or_equiv
_atom_site_adp_type
_atom_site_calc_flag
_atom_site_refinement_flags
_atom_site_occupancy
_atom_site_symmetry_multiplicity
_atom_site_disorder_assembly
_atom_site_disorder_group
C C1 0.32187(8) 0.0500(2) 0.93843(13) 0.0441(4) Uani d . 1 1 . .
C C01 0.30859(12) 0.0459(3) 1.10871(16) 0.0677(6) Uani d . 1 1 . .
H H01A 0.2641 0.0784 1.0808 0.081 Uiso calc R 1 1 . .
H H01B 0.3278 0.0790 1.1743 0.081 Uiso calc R 1 1 . .
H H01C 0.3124 -0.0793 1.1034 0.081 Uiso calc R 1 1 . .
C C02 0.23931(11) -0.1431(3) 0.78714(16) 0.0634(5) Uani d . 1 1 . .
H H02A 0.2379 -0.0503 0.7446 0.076 Uiso calc R 1 1 . .
H H02B 0.2007 -0.2115 0.7593 0.076 Uiso calc R 1 1 . .
H H02C 0.2755 -0.2177 0.7991 0.076 Uiso calc R 1 1 . .
C C4 0.44767(9) 0.1438(2) 0.87865(12) 0.0460(4) Uani d . 1 1 . .
C C11 0.56273(13) 0.3733(3) 1.20507(16) 0.0721(6) Uani d . 1 1 . .
H H11A 0.5205 0.4214 1.1714 0.086 Uiso calc R 1 1 . .
H H11B 0.5820 0.4214 1.2679 0.086 Uiso calc R 1 1 . .
H H11C 0.5600 0.2473 1.2085 0.086 Uiso calc R 1 1 . .
C C41 0.51134(8) 0.2302(2) 0.93364(12) 0.0431(4) Uani d . 1 1 . .
C C43 0.58091(9) 0.3626(2) 1.06730(14) 0.0513(4) Uani d . 1 1 . .
C C44 0.62150(10) 0.3955(3) 1.02402(17) 0.0635(6) Uani d . 1 1 . .
H H44 0.6592 0.4578 1.0573 0.076 Uiso calc R 1 1 . .
C C46 0.55275(9) 0.2544(3) 0.89284(14) 0.0552(5) Uani d . 1 1 . .
H H46 0.5422 0.2096 0.8327 0.066 Uiso calc R 1 1 . .
N N2 0.35298(7) 0.05000(19) 0.88799(10) 0.0447(3) Uani d . 1 1 . .
N N3 0.41252(7) 0.13022(19) 0.92788(10) 0.0434(3) Uani d . 1 1 . .
H H3 0.4271 0.1716 0.9844 0.052 Uiso calc R 1 1 . .
N N42 0.52559(7) 0.28252(19) 1.02262(10) 0.0438(3) Uani d . 1 1 . .
N N45 0.60835(9) 0.3418(3) 0.93820(15) 0.0655(5) Uani d . 1 1 . .
O O5 0.43033(8) 0.0961(2) 0.79736(10) 0.0717(5) Uani d . 1 1 . .
O O6 0.60084(8) 0.4175(2) 1.15676(11) 0.0686(4) Uani d . 1 1 . .
S S1 0.34869(3) 0.15723(7) 1.04845(4) 0.06153(19) Uani d . 1 1 . .
S S2 0.24630(2) -0.05000(7) 0.89574(4) 0.06069(18) Uani d . 1 1 . .

loop_
_atom_site_aniso_label
_atom_site_aniso_U_11
_atom_site_aniso_U_22
_atom_site_aniso_U_33
_atom_site_aniso_U_12
_atom_site_aniso_U_13
_atom_site_aniso_U_23
C1 0.0410(9) 0.0385(8) 0.0517(9) -0.0059(6) 0.0191(7) 0.0012(7)
C01 0.0616(12) 0.0903(16) 0.0595(12) -0.0078(12) 0.0340(10) 0.0074(11)
C02 0.0565(12) 0.0572(12) 0.0619(12) -0.0108(9) 0.0115(9) -0.0041(9)
C4 0.0451(9) 0.0483(9) 0.0460(9) -0.0047(7) 0.0208(7) 0.0025(7)
C11 0.0822(17) 0.0718(14) 0.0557(12) 0.0029(12) 0.0234(12) -0.0056(10)
C41 0.0397(8) 0.0414(8) 0.0493(9) 0.0000(7) 0.0200(7) 0.0060(7)
C43 0.0416(9) 0.0437(9) 0.0598(11) -0.0002(7) 0.0137(8) 0.0026(8)
C44 0.0413(10) 0.0619(12) 0.0793(15) -0.0096(9) 0.0182(10) 0.0054(10)
C46 0.0467(10) 0.0636(12) 0.0600(11) -0.0008(9) 0.0273(9) 0.0060(9)
N2 0.0389(7) 0.0456(8) 0.0472(7) -0.0075(6) 0.0162(6) 0.0003(6)
N3 0.0394(7) 0.0484(8) 0.0425(7) -0.0087(6) 0.0177(6) -0.0004(6)
N42 0.0384(7) 0.0407(7) 0.0504(8) 0.0002(6) 0.0174(6) 0.0033(6)
N45 0.0445(9) 0.0780(12) 0.0789(13) -0.0065(8) 0.0312(9) 0.0111(9)
O5 0.0675(10) 0.1027(12) 0.0505(8) -0.0296(9) 0.0305(7) -0.0154(8)
O6 0.0584(9) 0.0720(9) 0.0619(9) -0.0125(7) 0.0131(7) -0.0119(7)
S1 0.0646(3) 0.0686(3) 0.0621(3) -0.0243(3) 0.0374(3) -0.0169(2)
S2 0.0445(3) 0.0661(3) 0.0731(3) -0.0184(2) 0.0267(2) -0.0089(2)

loop_
_atom_type_symbol
_atom_type_description
_atom_type_scat_dispersion_real
_atom_type_scat_dispersion_imag
_atom_type_scat_source
C C 0.0033 0.0016 'International Tables Vol C Tables 4.2.6.8 and 6.1.1.4'
H H 0.0000 0.0000 'International Tables Vol C Tables 4.2.6.8 and 6.1.1.4'
N N 0.0061 0.0033 'International Tables Vol C Tables 4.2.6.8 and 6.1.1.4'
O O 0.0106 0.0060 'International Tables Vol C Tables 4.2.6.8 and 6.1.1.4'
S S 0.1246 0.1234 'International Tables Vol C Tables 4.2.6.8 and 6.1.1.4'

loop_
_geom_angle_atom_site_label_1
_geom_angle_atom_site_label_2
_geom_angle_atom_site_label_3
_geom_angle_site_symmetry_1
_geom_angle_site_symmetry_3
_geom_angle
_geom_angle_publ_flag
N2 C1 S2 . . 119.89(13) ?
N2 C1 S1 . . 123.41(13) ?
S2 C1 S1 . . 116.61(10) ?
S1 C01 H01A . . 109.5 ?
S1 C01 H01B . . 109.5 ?
H01A C01 H01B . . 109.5 ?
S1 C01 H01C . . 109.5 ?
H01A C01 H01C . . 109.5 ?
H01B C01 H01C . . 109.5 ?
S2 C02 H02A . . 109.5 ?
S2 C02 H02B . . 109.5 ?
H02A C02 H02B . . 109.5 ?
S2 C02 H02C . . 109.5 ?
H02A C02 H02C . . 109.5 ?
H02B C02 H02C . . 109.5 ?
O5 C4 N3 . . 124.78(17) ?
O5 C4 C41 . . 122.21(16) ?
N3 C4 C41 . . 112.99(15) ?
O6 C11 H11A . . 109.5 ?
O6 C11 H11B . . 109.5 ?
H11A C11 H11B . . 109.5 ?
O6 C11 H11C . . 109.5 ?
H11A C11 H11C . . 109.5 ?
H11B C11 H11C . . 109.5 ?
N42 C41 C46 . . 122.19(17) ?
N42 C41 C4 . . 117.81(15) ?
C46 C41 C4 . . 120.00(17) ?
N42 C43 O6 . . 121.31(18) ?
N42 C43 C44 . . 121.85(19) ?
O6 C43 C44 . . 116.84(18) ?
N45 C44 C43 . . 122.32(19) ?
N45 C44 H44 . . 118.8 ?
C43 C44 H44 . . 118.8 ?
N45 C46 C41 . . 121.27(19) ?
N45 C46 H46 . . 119.4 ?
C41 C46 H46 . . 119.4 ?
C1 N2 N3 . . 115.85(14) ?
C4 N3 N2 . . 120.27(14) ?
C4 N3 H3 . . 119.9 ?
N2 N3 H3 . . 119.9 ?
C43 N42 C41 . . 115.91(16) ?
C44 N45 C46 . . 116.32(18) ?
C43 O6 C11 . . 117.95(16) ?
C1 S1 C01 . . 104.67(10) ?
C1 S2 C02 . . 101.68(10) ?

loop_
_geom_bond_atom_site_label_1
_geom_bond_atom_site_label_2
_geom_bond_site_symmetry_2
_geom_bond_distance
_geom_bond_publ_flag
C1 N2 . 1.276(2) ?
C1 S2 . 1.7519(17) ?
C1 S1 . 1.7592(18) ?
C01 S1 . 1.792(2) ?
C01 H01A . 0.9600 ?
C01 H01B . 0.9600 ?
C01 H01C . 0.9600 ?
C02 S2 . 1.783(2) ?
C02 H02A . 0.9600 ?
C02 H02B . 0.9600 ?
C02 H02C . 0.9600 ?
C4 O5 . 1.214(2) ?
C4 N3 . 1.342(2) ?
C4 C41 . 1.499(2) ?
C11 O6 . 1.425(3) ?
C11 H11A . 0.9600 ?
C11 H11B . 0.9600 ?
C11 H11C . 0.9600 ?
C41 N42 . 1.346(2) ?
C41 C46 . 1.372(3) ?
C43 N42 . 1.313(2) ?
C43 O6 . 1.339(3) ?
C43 C44 . 1.395(3) ?
C44 N45 . 1.308(3) ?
C44 H44 . 0.9300 ?
C46 N45 . 1.345(3) ?
C46 H46 . 0.9300 ?
N2 N3 . 1.3839(19) ?
N3 H3 . 0.8600 ?

loop_
_geom_hbond_atom_site_label_D
_geom_hbond_atom_site_label_H
_geom_hbond_atom_site_label_A
_geom_hbond_site_symmetry_A
_geom_hbond_distance_DH
_geom_hbond_distance_HA
_geom_hbond_distance_DA
_geom_hbond_angle_DHA
C46 H46 O5 2_656 0.93 2.53 3.385(3) 153

loop_
_geom_torsion_atom_site_label_1
_geom_torsion_atom_site_label_2
_geom_torsion_atom_site_label_3
_geom_torsion_atom_site_label_4
_geom_torsion_site_symmetry_1
_geom_torsion_site_symmetry_2
_geom_torsion_site_symmetry_3
_geom_torsion_site_symmetry_4
_geom_torsion
_geom_torsion_publ_flag
O5 C4 C41 N42 . . . . 178.34(18) ?
N3 C4 C41 N42 . . . . 0.0(2) ?
O5 C4 C41 C46 . . . . -1.3(3) ?
N3 C4 C41 C46 . . . . -179.71(16) ?
N42 C43 C44 N45 . . . . -3.1(3) ?
O6 C43 C44 N45 . . . . 177.2(2) ?
N42 C41 C46 N45 . . . . -4.1(3) ?
C4 C41 C46 N45 . . . . 175.60(17) ?
S2 C1 N2 N3 . . . . -179.29(11) ?
S1 C1 N2 N3 . . . . 4.4(2) ?
O5 C4 N3 N2 . . . . 3.1(3) ?
C41 C4 N3 N2 . . . . -178.58(14) ?
C1 N2 N3 C4 . . . . -177.06(16) ?
O6 C43 N42 C41 . . . . -178.65(16) ?
C44 C43 N42 C41 . . . . 1.7(3) ?
C46 C41 N42 C43 . . . . 1.8(3) ?
C4 C41 N42 C43 . . . . -177.90(15) ?
C43 C44 N45 C46 . . . . 0.9(3) ?
C41 C46 N45 C44 . . . . 2.6(3) ?
N42 C43 O6 C11 . . . . 5.2(3) ?
C44 C43 O6 C11 . . . . -175.1(2) ?
N2 C1 S1 C01 . . . . -156.84(16) ?
S2 C1 S1 C01 . . . . 26.73(14) ?
N2 C1 S2 C02 . . . . 4.43(17) ?
S1 C1 S2 C02 . . . . -179.00(11) ?

loop_
_cod_related_entry_id
_cod_related_entry_database
_cod_related_entry_code
1 ChemSpider 30654312
